data_7003320
loop_
_publ_author_name
'Chiu, Ching-Wen'
'Gabba\"i, Fran\,cois P.'

_publ_section_title
;
 Cyanide ion complexation by a cationic borane
;
_journal_issue 6
_journal_name_full 'Dalton Transactions'
_journal_page_first 814
_journal_page_last 817
_journal_paper_doi 10.1039/b715534d
_journal_year 2008
_chemical_formula_moiety 1-{Mes2B}-8-{CH2NMe2}-C10H6
_chemical_formula_sum 'C31 H36 B N'
_chemical_formula_weight 433.42
_chemical_name_systematic
;
?
;
_space_group_IT_number 14
_symmetry_cell_setting monoclinic
_symmetry_space_group_name_Hall '-P 2ybc'
_symmetry_space_group_name_H-M 'P 1 21/c 1'
_atom_sites_solution_hydrogens geom
_atom_sites_solution_primary direct
_atom_sites_solution_secondary difmap
_audit_creation_method SHELXL-97
_cell_angle_alpha 90.00
_cell_angle_beta 116.6200(10)
_cell_angle_gamma 90.00
_cell_formula_units_Z 4
_cell_length_a 15.8202(13)
_cell_length_b 10.2595(8)
_cell_length_c 17.3207(14)
_cell_measurement_temperature 163(2)
_cell_volume 2513.3(4)
_computing_cell_refinement 'Bruker SMART'
_computing_data_collection 'Bruker SMART'
_computing_data_reduction 'Bruker SMART'
_computing_molecular_graphics 'Bruker SHELXTL'
_computing_publication_material 'Bruker SHELXTL'
_computing_structure_refinement 'SHELXL-97 (Sheldrick, 1997)'
_computing_structure_solution 'SHELXS-97 (Sheldrick, 1990)'
_diffrn_ambient_temperature 163(2)
_diffrn_measured_fraction_theta_full 0.995
_diffrn_measured_fraction_theta_max 0.995
_diffrn_measurement_device_type 'Bruker P4'
_diffrn_measurement_method '\w scans'
_diffrn_radiation_monochromator graphite
_diffrn_radiation_source 'fine-focus sealed tube'
_diffrn_radiation_type MoK\a
_diffrn_radiation_wavelength 0.71073
_diffrn_reflns_av_R_equivalents 0.0660
_diffrn_reflns_av_sigmaI/netI 0.0501
_diffrn_reflns_limit_h_max 15
_diffrn_reflns_limit_h_min -19
_diffrn_reflns_limit_k_max 11
_diffrn_reflns_limit_k_min -12
_diffrn_reflns_limit_l_max 20
_diffrn_reflns_limit_l_min -20
_diffrn_reflns_number 12734
_diffrn_reflns_theta_full 25.28
_diffrn_reflns_theta_max 25.28
_diffrn_reflns_theta_min 1.44
_exptl_absorpt_coefficient_mu 0.064
_exptl_absorpt_correction_T_max 0.9898
_exptl_absorpt_correction_T_min 0.9734
_exptl_absorpt_correction_type none
_exptl_absorpt_process_details none
_exptl_crystal_colour colorless
_exptl_crystal_density_diffrn 1.145
_exptl_crystal_density_meas 0
_exptl_crystal_density_method 'not measured'
_exptl_crystal_description block
_exptl_crystal_F_000 936
_exptl_crystal_size_max 0.42
_exptl_crystal_size_mid 0.27
_exptl_crystal_size_min 0.16
_refine_diff_density_max 0.417
_refine_diff_density_min -0.358
_refine_diff_density_rms 0.055
_refine_ls_extinction_method none
_refine_ls_goodness_of_fit_ref 0.999
_refine_ls_hydrogen_treatment constr
_refine_ls_matrix_type full
_refine_ls_number_parameters 295
_refine_ls_number_reflns 4544
_refine_ls_number_restraints 0
_refine_ls_restrained_S_all 0.999
_refine_ls_R_factor_all 0.0815
_refine_ls_R_factor_gt 0.0639
_refine_ls_shift/su_max 0.000
_refine_ls_shift/su_mean 0.000
_refine_ls_structure_factor_coef Fsqd
_refine_ls_weighting_details 'calc w=1/[\s^2^(Fo^2^)+(0.0000P)^2^+3.8000P] where P=(Fo^2^+2Fc^2^)/3'
_refine_ls_weighting_scheme calc
_refine_ls_wR_factor_gt 0.1315
_refine_ls_wR_factor_ref 0.1399
_reflns_number_gt 3319
_reflns_number_total 4544
_reflns_threshold_expression >2sigma(I)
_cod_data_source_file b715534d.txt
_cod_data_source_block cc1
_cod_depositor_comments
;
The following automatic conversions were performed:
'_symmetry_cell_setting' value 'Monoclinic' changed to 'monoclinic'
according to '/home/saulius/struct/CIF-dictionaries/cif_core.dic'
dictionary named 'cif_core.dic' version 2.4.1 from 2010-06-29.

Automatic conversion script
Id: cif_fix_enum 1527 2010-12-29 10:47:43Z saulius 
;
_cod_original_cell_volume 2513.3(3)
_cod_original_sg_symbol_H-M P21/c
_cod_database_code 7003320

loop_
_symmetry_equiv_pos_as_xyz
'x, y, z'
'-x, y+1/2, -z+1/2'
'-x, -y, -z'
'x, -y-1/2, z-1/2'

loop_
_atom_site_label
_atom_site_type_symbol
_atom_site_fract_x
_atom_site_fract_y
_atom_site_fract_z
_atom_site_U_iso_or_equiv
_atom_site_adp_type
_atom_site_occupancy
_atom_site_symmetry_multiplicity
_atom_site_calc_flag
_atom_site_refinement_flags
_atom_site_disorder_assembly
_atom_site_disorder_group
B B 0.30835(19) 0.3577(3) 0.18956(17) 0.0296(6) Uani 1 1 d . . .
N N 0.12407(17) 0.7072(2) 0.10352(14) 0.0464(6) Uani 1 1 d . . .
C1 C 0.32154(16) 0.4131(2) 0.11120(14) 0.0305(5) Uani 1 1 d . . .
C2 C 0.40367(17) 0.3676(2) 0.11061(15) 0.0335(5) Uani 1 1 d . . .
H2A H 0.4528 0.3363 0.1632 0.040 Uiso 1 1 calc R . .
C3 C 0.41816(18) 0.3653(3) 0.03627(16) 0.0385(6) Uani 1 1 d . . .
H3A H 0.4755 0.3324 0.0389 0.046 Uiso 1 1 calc R . .
C4 C 0.34880(18) 0.4108(2) -0.03970(16) 0.0381(6) Uani 1 1 d . . .
H4A H 0.3563 0.4043 -0.0910 0.046 Uiso 1 1 calc R . .
C5 C 0.19562(18) 0.5163(3) -0.12250(16) 0.0399(6) Uani 1 1 d . . .
H5A H 0.2044 0.5095 -0.1731 0.048 Uiso 1 1 calc R . .
C6 C 0.11563(19) 0.5727(3) -0.12681(16) 0.0434(6) Uani 1 1 d . . .
H6A H 0.0680 0.6030 -0.1806 0.052 Uiso 1 1 calc R . .
C7 C 0.10397(18) 0.5860(3) -0.05143(16) 0.0393(6) Uani 1 1 d . . .
H7A H 0.0485 0.6271 -0.0550 0.047 Uiso 1 1 calc R . .
C8 C 0.17058(17) 0.5412(2) 0.02758(15) 0.0324(5) Uani 1 1 d . . .
C9 C 0.25194(16) 0.4738(2) 0.03284(15) 0.0310(5) Uani 1 1 d . . .
C10 C 0.26563(17) 0.4677(2) -0.04306(15) 0.0346(5) Uani 1 1 d . . .
C11 C 0.21456(16) 0.2873(2) 0.17716(14) 0.0290(5) Uani 1 1 d . . .
C12 C 0.18000(16) 0.2998(2) 0.23977(14) 0.0293(5) Uani 1 1 d . . .
C13 C 0.09863(16) 0.2351(2) 0.22946(15) 0.0333(5) Uani 1 1 d . . .
H13A H 0.0765 0.2463 0.2718 0.040 Uiso 1 1 calc R . .
C14 C 0.04841(16) 0.1544(2) 0.15912(16) 0.0345(6) Uani 1 1 d . . .
C15 C 0.08265(16) 0.1407(2) 0.09880(15) 0.0340(5) Uani 1 1 d . . .
H15A H 0.0494 0.0856 0.0505 0.041 Uiso 1 1 calc R . .
C16 C 0.16330(16) 0.2036(2) 0.10557(15) 0.0322(5) Uani 1 1 d . . .
C17 C 0.22733(17) 0.3862(2) 0.31872(15) 0.0353(6) Uani 1 1 d . . .
H17A H 0.1925 0.3810 0.3533 0.053 Uiso 1 1 calc R . .
H17B H 0.2276 0.4765 0.3004 0.053 Uiso 1 1 calc R . .
H17C H 0.2925 0.3568 0.3535 0.053 Uiso 1 1 calc R . .
C18 C -0.04084(18) 0.0869(3) 0.14822(18) 0.0445(6) Uani 1 1 d . . .
H18A H -0.0661 0.0348 0.0952 0.067 Uiso 1 1 calc R . .
H18B H -0.0877 0.1522 0.1445 0.067 Uiso 1 1 calc R . .
H18C H -0.0268 0.0298 0.1978 0.067 Uiso 1 1 calc R . .
C19 C 0.19354(19) 0.1734(3) 0.03622(16) 0.0408(6) Uani 1 1 d . . .
H19A H 0.1476 0.1142 -0.0064 0.061 Uiso 1 1 calc R . .
H19B H 0.2560 0.1319 0.0624 0.061 Uiso 1 1 calc R . .
H19C H 0.1967 0.2544 0.0076 0.061 Uiso 1 1 calc R . .
C21 C 0.40031(16) 0.3512(2) 0.27960(14) 0.0302(5) Uani 1 1 d . . .
C22 C 0.44575(17) 0.4647(2) 0.32480(15) 0.0333(5) Uani 1 1 d . . .
C23 C 0.52756(17) 0.4543(3) 0.40354(15) 0.0377(6) Uani 1 1 d . . .
H23A H 0.5562 0.5315 0.4346 0.045 Uiso 1 1 calc R . .
C24 C 0.56789(17) 0.3347(3) 0.43730(15) 0.0389(6) Uani 1 1 d . . .
C25 C 0.52423(17) 0.2233(3) 0.39142(15) 0.0350(6) Uani 1 1 d . . .
H25A H 0.5517 0.1407 0.4131 0.042 Uiso 1 1 calc R . .
C26 C 0.44065(16) 0.2292(2) 0.31389(14) 0.0313(5) Uani 1 1 d . . .
C27 C 0.40737(18) 0.5980(2) 0.29166(17) 0.0396(6) Uani 1 1 d . . .
H27A H 0.4484 0.6641 0.3318 0.059 Uiso 1 1 calc R . .
H27B H 0.3435 0.6060 0.2869 0.059 Uiso 1 1 calc R . .
H27C H 0.4052 0.6109 0.2347 0.059 Uiso 1 1 calc R . .
C28 C 0.65668(19) 0.3264(3) 0.52236(16) 0.0493(7) Uani 1 1 d . . .
H28A H 0.6751 0.2348 0.5359 0.074 Uiso 1 1 calc R . .
H28B H 0.6445 0.3645 0.5683 0.074 Uiso 1 1 calc R . .
H28C H 0.7079 0.3743 0.5179 0.074 Uiso 1 1 calc R . .
C29 C 0.39873(12) 0.10341(17) 0.26689(11) 0.0351(6) Uani 1 1 d . . .
H29A H 0.4364 0.0297 0.3009 0.053 Uiso 1 1 calc R . .
H29B H 0.3990 0.1042 0.2104 0.053 Uiso 1 1 calc R . .
H29C H 0.3336 0.0948 0.2589 0.053 Uiso 1 1 calc R . .
C01 C 0.15396(12) 0.57200(17) 0.10530(11) 0.0360(6) Uani 1 1 d R . .
H01A H 0.1047 0.5130 0.1059 0.043 Uiso 1 1 calc R . .
H01B H 0.2130 0.5566 0.1588 0.043 Uiso 1 1 calc R . .
C02 C 0.0871(3) 0.7257(3) 0.1662(2) 0.0642(9) Uani 1 1 d . . .
H02A H 0.0672 0.8166 0.1646 0.096 Uiso 1 1 calc R . .
H02B H 0.1365 0.7050 0.2241 0.096 Uiso 1 1 calc R . .
H02C H 0.0328 0.6680 0.1519 0.096 Uiso 1 1 calc R . .
C03 C 0.1996(3) 0.7976(3) 0.1189(2) 0.0606(9) Uani 1 1 d . . .
H03A H 0.1768 0.8869 0.1171 0.091 Uiso 1 1 calc R . .
H03B H 0.2211 0.7867 0.0744 0.091 Uiso 1 1 calc R . .
H03C H 0.2523 0.7806 0.1759 0.091 Uiso 1 1 calc R . .

loop_
_atom_site_aniso_label
_atom_site_aniso_U_11
_atom_site_aniso_U_22
_atom_site_aniso_U_33
_atom_site_aniso_U_23
_atom_site_aniso_U_13
_atom_site_aniso_U_12
B 0.0338(14) 0.0261(13) 0.0308(14) -0.0035(11) 0.0163(12) 0.0036(11)
N 0.0601(15) 0.0402(13) 0.0468(13) 0.0067(10) 0.0312(12) 0.0161(11)
C1 0.0328(12) 0.0298(12) 0.0298(12) -0.0035(10) 0.0150(10) -0.0015(10)
C2 0.0320(13) 0.0350(13) 0.0330(13) 0.0004(10) 0.0142(11) 0.0010(11)
C3 0.0409(14) 0.0408(14) 0.0415(14) 0.0009(12) 0.0254(12) 0.0062(12)
C4 0.0479(15) 0.0405(14) 0.0316(13) 0.0007(11) 0.0229(12) 0.0038(12)
C5 0.0480(16) 0.0402(14) 0.0296(13) -0.0023(11) 0.0157(12) 0.0017(12)
C6 0.0441(15) 0.0463(16) 0.0326(14) 0.0038(12) 0.0109(12) 0.0048(13)
C7 0.0361(14) 0.0396(14) 0.0410(14) 0.0029(12) 0.0163(12) 0.0069(12)
C8 0.0339(13) 0.0312(13) 0.0329(13) 0.0008(10) 0.0157(11) 0.0002(10)
C9 0.0319(12) 0.0292(12) 0.0308(12) -0.0013(10) 0.0133(11) -0.0004(10)
C10 0.0398(14) 0.0330(13) 0.0320(13) -0.0011(10) 0.0169(11) 0.0001(11)
C11 0.0301(12) 0.0284(12) 0.0260(11) 0.0020(9) 0.0104(10) 0.0021(10)
C12 0.0290(12) 0.0273(12) 0.0280(12) 0.0034(9) 0.0096(10) 0.0031(10)
C13 0.0312(12) 0.0353(13) 0.0348(13) 0.0036(10) 0.0161(11) 0.0037(11)
C14 0.0285(12) 0.0319(13) 0.0395(14) 0.0030(11) 0.0122(11) 0.0000(10)
C15 0.0320(13) 0.0315(13) 0.0326(13) -0.0024(10) 0.0092(11) -0.0013(11)
C16 0.0330(13) 0.0320(13) 0.0290(12) -0.0001(10) 0.0117(11) 0.0021(10)
C17 0.0344(13) 0.0406(14) 0.0335(13) -0.0031(11) 0.0176(11) -0.0021(11)
C18 0.0353(14) 0.0417(15) 0.0536(17) -0.0043(13) 0.0174(13) -0.0063(12)
C19 0.0458(15) 0.0411(15) 0.0359(14) -0.0089(11) 0.0187(12) -0.0074(12)
C21 0.0284(12) 0.0362(13) 0.0301(12) -0.0027(10) 0.0168(10) -0.0033(10)
C22 0.0334(13) 0.0370(13) 0.0350(13) -0.0038(10) 0.0201(11) -0.0051(11)
C23 0.0357(13) 0.0466(15) 0.0330(13) -0.0103(11) 0.0175(11) -0.0101(12)
C24 0.0317(13) 0.0549(17) 0.0313(13) -0.0046(12) 0.0152(11) -0.0031(12)
C25 0.0320(13) 0.0431(14) 0.0318(13) 0.0017(11) 0.0160(11) 0.0030(11)
C26 0.0314(12) 0.0380(13) 0.0288(12) -0.0017(10) 0.0174(11) -0.0024(11)
C27 0.0425(15) 0.0335(14) 0.0451(15) -0.0062(11) 0.0217(13) -0.0073(12)
C28 0.0392(15) 0.070(2) 0.0321(14) -0.0067(13) 0.0102(12) -0.0037(14)
C29 0.0357(13) 0.0346(13) 0.0346(13) 0.0001(11) 0.0156(11) 0.0034(11)
C01 0.0345(13) 0.0379(14) 0.0371(13) 0.0065(11) 0.0172(11) 0.0065(11)
C02 0.085(2) 0.059(2) 0.068(2) 0.0107(16) 0.052(2) 0.0307(18)
C03 0.096(3) 0.0324(15) 0.068(2) 0.0034(14) 0.050(2) 0.0057(16)

loop_
_atom_type_symbol
_atom_type_description
_atom_type_scat_dispersion_real
_atom_type_scat_dispersion_imag
_atom_type_scat_source
C C 0.0033 0.0016 'International Tables Vol C Tables 4.2.6.8 and 6.1.1.4'
H H 0.0000 0.0000 'International Tables Vol C Tables 4.2.6.8 and 6.1.1.4'
B B 0.0013 0.0007 'International Tables Vol C Tables 4.2.6.8 and 6.1.1.4'
N N 0.0061 0.0033 'International Tables Vol C Tables 4.2.6.8 and 6.1.1.4'

loop_
_geom_angle_atom_site_label_1
_geom_angle_atom_site_label_2
_geom_angle_atom_site_label_3
_geom_angle
_geom_angle_site_symmetry_1
_geom_angle_site_symmetry_3
_geom_angle_publ_flag
C1 B C11 122.0(2) . . ?
C1 B C21 116.5(2) . . ?
C11 B C21 120.5(2) . . ?
C03 N C02 110.8(2) . . ?
C03 N C01 111.9(2) . . ?
C02 N C01 110.0(2) . . ?
C2 C1 C9 117.3(2) . . ?
C2 C1 B 111.9(2) . . ?
C9 C1 B 128.7(2) . . ?
C1 C2 C3 123.4(2) . . ?
C1 C2 H2A 118.3 . . ?
C3 C2 H2A 118.3 . . ?
C4 C3 C2 119.2(2) . . ?
C4 C3 H3A 120.4 . . ?
C2 C3 H3A 120.4 . . ?
C3 C4 C10 120.8(2) . . ?
C3 C4 H4A 119.6 . . ?
C10 C4 H4A 119.6 . . ?
C6 C5 C10 120.4(2) . . ?
C6 C5 H5A 119.8 . . ?
C10 C5 H5A 119.8 . . ?
C5 C6 C7 119.7(2) . . ?
C5 C6 H6A 120.1 . . ?
C7 C6 H6A 120.1 . . ?
C8 C7 C6 122.0(2) . . ?
C8 C7 H7A 119.0 . . ?
C6 C7 H7A 119.0 . . ?
C7 C8 C9 119.4(2) . . ?
C7 C8 C01 116.9(2) . . ?
C9 C8 C01 123.7(2) . . ?
C8 C9 C10 117.8(2) . . ?
C8 C9 C1 123.5(2) . . ?
C10 C9 C1 118.6(2) . . ?
C5 C10 C4 119.5(2) . . ?
C5 C10 C9 120.3(2) . . ?
C4 C10 C9 120.1(2) . . ?
C16 C11 C12 117.0(2) . . ?
C16 C11 B 121.9(2) . . ?
C12 C11 B 121.0(2) . . ?
C13 C12 C11 120.7(2) . . ?
C13 C12 C17 116.8(2) . . ?
C11 C12 C17 122.5(2) . . ?
C12 C13 C14 122.1(2) . . ?
C12 C13 H13A 119.0 . . ?
C14 C13 H13A 119.0 . . ?
C15 C14 C13 117.3(2) . . ?
C15 C14 C18 121.4(2) . . ?
C13 C14 C18 121.3(2) . . ?
C14 C15 C16 123.1(2) . . ?
C14 C15 H15A 118.5 . . ?
C16 C15 H15A 118.5 . . ?
C15 C16 C11 119.8(2) . . ?
C15 C16 C19 116.4(2) . . ?
C11 C16 C19 123.8(2) . . ?
C12 C17 H17A 109.5 . . ?
C12 C17 H17B 109.5 . . ?
H17A C17 H17B 109.5 . . ?
C12 C17 H17C 109.5 . . ?
H17A C17 H17C 109.5 . . ?
H17B C17 H17C 109.5 . . ?
C14 C18 H18A 109.5 . . ?
C14 C18 H18B 109.5 . . ?
H18A C18 H18B 109.5 . . ?
C14 C18 H18C 109.5 . . ?
H18A C18 H18C 109.5 . . ?
H18B C18 H18C 109.5 . . ?
C16 C19 H19A 109.5 . . ?
C16 C19 H19B 109.5 . . ?
H19A C19 H19B 109.5 . . ?
C16 C19 H19C 109.5 . . ?
H19A C19 H19C 109.5 . . ?
H19B C19 H19C 109.5 . . ?
C22 C21 C26 118.6(2) . . ?
C22 C21 B 121.8(2) . . ?
C26 C21 B 119.6(2) . . ?
C23 C22 C21 119.8(2) . . ?
C23 C22 C27 118.7(2) . . ?
C21 C22 C27 121.5(2) . . ?
C24 C23 C22 121.8(2) . . ?
C24 C23 H23A 119.1 . . ?
C22 C23 H23A 119.1 . . ?
C23 C24 C25 118.1(2) . . ?
C23 C24 C28 120.8(2) . . ?
C25 C24 C28 121.1(3) . . ?
C24 C25 C26 121.8(2) . . ?
C24 C25 H25A 119.1 . . ?
C26 C25 H25A 119.1 . . ?
C25 C26 C21 119.8(2) . . ?
C25 C26 C29 118.5(2) . . ?
C21 C26 C29 121.65(19) . . ?
C22 C27 H27A 109.5 . . ?
C22 C27 H27B 109.5 . . ?
H27A C27 H27B 109.5 . . ?
C22 C27 H27C 109.5 . . ?
H27A C27 H27C 109.5 . . ?
H27B C27 H27C 109.5 . . ?
C24 C28 H28A 109.5 . . ?
C24 C28 H28B 109.5 . . ?
H28A C28 H28B 109.5 . . ?
C24 C28 H28C 109.5 . . ?
H28A C28 H28C 109.5 . . ?
H28B C28 H28C 109.5 . . ?
C26 C29 H29A 109.5 . . ?
C26 C29 H29B 109.5 . . ?
H29A C29 H29B 109.5 . . ?
C26 C29 H29C 109.5 . . ?
H29A C29 H29C 109.5 . . ?
H29B C29 H29C 109.5 . . ?
N C01 C8 111.25(16) . . ?
N C01 H01A 109.4 . . ?
C8 C01 H01A 109.4 . . ?
N C01 H01B 109.4 . . ?
C8 C01 H01B 109.4 . . ?
H01A C01 H01B 108.0 . . ?
N C02 H02A 109.5 . . ?
N C02 H02B 109.5 . . ?
H02A C02 H02B 109.5 . . ?
N C02 H02C 109.5 . . ?
H02A C02 H02C 109.5 . . ?
H02B C02 H02C 109.5 . . ?
N C03 H03A 109.5 . . ?
N C03 H03B 109.5 . . ?
H03A C03 H03B 109.5 . . ?
N C03 H03C 109.5 . . ?
H03A C03 H03C 109.5 . . ?
H03B C03 H03C 109.5 . . ?

loop_
_geom_bond_atom_site_label_1
_geom_bond_atom_site_label_2
_geom_bond_distance
_geom_bond_site_symmetry_2
_geom_bond_publ_flag
B C1 1.570(3) . ?
B C11 1.576(3) . ?
B C21 1.587(3) . ?
N C03 1.440(4) . ?
N C02 1.457(3) . ?
N C01 1.462(3) . ?
C1 C2 1.385(3) . ?
C1 C9 1.450(3) . ?
C2 C3 1.406(3) . ?
C2 H2A 0.9500 . ?
C3 C4 1.364(3) . ?
C3 H3A 0.9500 . ?
C4 C10 1.417(3) . ?
C4 H4A 0.9500 . ?
C5 C6 1.363(4) . ?
C5 C10 1.415(3) . ?
C5 H5A 0.9500 . ?
C6 C7 1.405(3) . ?
C6 H6A 0.9500 . ?
C7 C8 1.379(3) . ?
C7 H7A 0.9500 . ?
C8 C9 1.428(3) . ?
C8 C01 1.516(3) . ?
C9 C10 1.426(3) . ?
C11 C16 1.425(3) . ?
C11 C12 1.422(3) . ?
C12 C13 1.387(3) . ?
C12 C17 1.516(3) . ?
C13 C14 1.391(3) . ?
C13 H13A 0.9500 . ?
C14 C15 1.383(3) . ?
C14 C18 1.506(3) . ?
C15 C16 1.387(3) . ?
C15 H15A 0.9500 . ?
C16 C19 1.511(3) . ?
C17 H17A 0.9800 . ?
C17 H17B 0.9800 . ?
C17 H17C 0.9800 . ?
C18 H18A 0.9800 . ?
C18 H18B 0.9800 . ?
C18 H18C 0.9800 . ?
C19 H19A 0.9800 . ?
C19 H19B 0.9800 . ?
C19 H19C 0.9800 . ?
C21 C22 1.407(3) . ?
C21 C26 1.409(3) . ?
C22 C23 1.402(3) . ?
C22 C27 1.502(3) . ?
C23 C24 1.386(4) . ?
C23 H23A 0.9500 . ?
C24 C25 1.387(4) . ?
C24 C28 1.515(3) . ?
C25 C26 1.401(3) . ?
C25 H25A 0.9500 . ?
C26 C29 1.512(3) . ?
C27 H27A 0.9800 . ?
C27 H27B 0.9800 . ?
C27 H27C 0.9800 . ?
C28 H28A 0.9800 . ?
C28 H28B 0.9800 . ?
C28 H28C 0.9800 . ?
C29 H29A 0.9800 . ?
C29 H29B 0.9800 . ?
C29 H29C 0.9800 . ?
C01 H01A 0.9900 . ?
C01 H01B 0.9900 . ?
C02 H02A 0.9800 . ?
C02 H02B 0.9800 . ?
C02 H02C 0.9800 . ?
C03 H03A 0.9800 . ?
C03 H03B 0.9800 . ?
C03 H03C 0.9800 . ?

loop_
_cod_related_entry_id
_cod_related_entry_database
_cod_related_entry_code
1 ChemSpider 21119161
